data_1520032
loop_
_publ_author_name
'Guly\'as, Henrik'
'Rivilla, Ivan'
'Curreli, Simona'
'Freixa, Zoraida'
'van Leeuwen, Piet W. N. M.'

_publ_section_title
;
 Highly active, chemo- and enantioselective Pt-SPO catalytic systems for
 the synthesis of aromatic carboxamides
;
_journal_issue 7
_journal_name_full 'Catal. Sci. Technol.'
_journal_page_first 3822
_journal_paper_doi 10.1039/C5CY00627A
_journal_volume 5
_journal_year 2015
_chemical_formula_sum 'C22 H12 N2'
_chemical_formula_weight 304.34
_chemical_name_systematic
;
 ?
;
_space_group_IT_number 4
_symmetry_cell_setting monoclinic
_symmetry_space_group_name_Hall 'P 2yb'
_symmetry_space_group_name_H-M 'P 1 21 1'
_atom_sites_solution_hydrogens geom
_atom_sites_solution_primary direct
_atom_sites_solution_secondary difmap
_audit_creation_method SHELXL-97
_audit_update_record
;
2015-04-27 deposited with the CCDC.
2015-05-26 downloaded from the CCDC.
;
_cell_angle_alpha 90.00
_cell_angle_beta 92.715(2)
_cell_angle_gamma 90.00
_cell_formula_units_Z 2
_cell_length_a 7.8740(8)
_cell_length_b 7.9775(8)
_cell_length_c 12.3173(11)
_cell_measurement_reflns_used 3393
_cell_measurement_temperature 100(2)
_cell_measurement_theta_max 38.44
_cell_measurement_theta_min 3.04
_cell_volume 772.84(13)
_computing_structure_refinement 'SHELXL-97 (Sheldrick, 2008)'
_diffrn_ambient_temperature 100(2)
_diffrn_detector_area_resol_mean 512
_diffrn_detector_type '4K CCD area detector APEX II'
_diffrn_measured_fraction_theta_full 0.985
_diffrn_measured_fraction_theta_max 0.855
_diffrn_measurement_device_type 'Kappa 4-axis goniometer bruker-nonius'
_diffrn_measurement_method
;
 Fullsphere data collection, phi and omega scans
;
_diffrn_measurement_specimen_support 'magnetic support whith 10 micron nylon fiber cryoloop'
_diffrn_radiation_monochromator 'Multilayer Montel 200 mirrors'
_diffrn_radiation_type MoK\a
_diffrn_radiation_wavelength 0.71073
_diffrn_reflns_av_R_equivalents 0.0241
_diffrn_reflns_av_sigmaI/netI 0.0452
_diffrn_reflns_limit_h_max 10
_diffrn_reflns_limit_h_min -10
_diffrn_reflns_limit_k_max 9
_diffrn_reflns_limit_k_min -9
_diffrn_reflns_limit_l_max 16
_diffrn_reflns_limit_l_min -4
_diffrn_reflns_number 3539
_diffrn_reflns_theta_full 25.24
_diffrn_reflns_theta_max 28.99
_diffrn_reflns_theta_min 3.01
_diffrn_source 'rotating anode X-ray tube'
_diffrn_source_current 70
_diffrn_source_power 50
_diffrn_source_size '3 mm x 0.3 mm fine focus'
_diffrn_source_type 'Bruker-Nonius FR 591'
_exptl_absorpt_coefficient_mu 0.078
_exptl_absorpt_correction_T_max 1.0
_exptl_absorpt_correction_T_min 0.9697
_exptl_absorpt_correction_type empirical
_exptl_absorpt_process_details
; 
 SADABS Version 2008/1 Bruker-Nonius
 Blessing, Acta Cryst. (1995) A51 33-38
;
_exptl_crystal_colour white
_exptl_crystal_density_diffrn 1.308
_exptl_crystal_density_method 'not measured'
_exptl_crystal_description block
_exptl_crystal_F_000 316
_exptl_crystal_size_max 0.60
_exptl_crystal_size_mid 0.40
_exptl_crystal_size_min 0.20
_refine_diff_density_max 0.393
_refine_diff_density_min -0.170
_refine_diff_density_rms 0.047
_refine_ls_abs_structure_details 'Flack H D (1983), Acta Cryst. A39, 876-881'
_refine_ls_abs_structure_Flack 0(3)
_refine_ls_extinction_method none
_refine_ls_goodness_of_fit_ref 1.056
_refine_ls_hydrogen_treatment noref
_refine_ls_matrix_type full
_refine_ls_number_parameters 217
_refine_ls_number_reflns 2638
_refine_ls_number_restraints 1
_refine_ls_restrained_S_all 1.055
_refine_ls_R_factor_all 0.0414
_refine_ls_R_factor_gt 0.0402
_refine_ls_shift/su_max 0.000
_refine_ls_shift/su_mean 0.000
_refine_ls_structure_factor_coef Fsqd
_refine_ls_weighting_details 'calc w=1/[\s^2^(Fo^2^)+(0.0708P)^2^+0.1031P] where P=(Fo^2^+2Fc^2^)/3'
_refine_ls_weighting_scheme calc
_refine_ls_wR_factor_gt 0.1091
_refine_ls_wR_factor_ref 0.1111
_reflns_number_gt 2561
_reflns_number_total 2638
_reflns_threshold_expression >2\s(I)
_cod_data_source_file c5cy00627a2.cif
_cod_data_source_block hg513_0m
_cod_depositor_comments
;
The following automatic conversions were performed:
'_diffrn_measurement_specimen_suppport' tag replaced with
'_diffrn_measurement_specimen_support' tag as specified in the
replacement file
'/usr/data/users/saulius/crontab/automatic-downloads/rss-feeds/RSC/lib/lists/replacement-tags.lst'.

Automatic conversion script
Id: cif_correct_tags 3376 2015-05-07 07:48:27Z andrius 

The following automatic conversions were performed:

'_symmetry_cell_setting' value 'Monoclinic' changed to 'monoclinic'
according to
/usr/data/users/saulius/crontab/automatic-downloads/rss-feeds/RSC/lib/dictionaries/cif_core.dic
dictionary named 'cif_core.dic' version 2.4.2 from 2011-04-26.

Automatic conversion script
Id: cif_fix_values 3271 2015-04-21 07:52:19Z andrius 

 Adding full bibliography for 1520028--1520034.cif.
;
_cod_original_sg_symbol_H-M P2(1)
_cod_database_code 1520032

loop_
_symmetry_equiv_pos_as_xyz
'x, y, z'
'-x, y+1/2, -z'

loop_
_atom_site_label
_atom_site_type_symbol
_atom_site_fract_x
_atom_site_fract_y
_atom_site_fract_z
_atom_site_U_iso_or_equiv
_atom_site_adp_type
_atom_site_occupancy
_atom_site_symmetry_multiplicity
_atom_site_calc_flag
_atom_site_refinement_flags
C1 C 1.1008(2) 0.4621(2) 0.21515(12) 0.0208(3) Uani 1 1 d .
C2 C 0.95942(19) 0.5230(2) 0.14708(11) 0.0182(3) Uani 1 1 d .
C3 C 0.9759(2) 0.5305(2) 0.03277(12) 0.0205(3) Uani 1 1 d .
H3 H 1.0774 0.4931 0.0018 0.025 Uiso 1 1 calc R
C4 C 0.8448(2) 0.5917(2) -0.03235(11) 0.0208(4) Uani 1 1 d .
H4 H 0.8572 0.6003 -0.1085 0.025 Uiso 1 1 calc R
C5 C 0.6907(2) 0.6425(2) 0.01269(11) 0.0182(3) Uani 1 1 d .
C6 C 0.5498(2) 0.6966(2) -0.05495(12) 0.0225(4) Uani 1 1 d .
H6 H 0.5604 0.7040 -0.1313 0.027 Uiso 1 1 calc R
C7 C 0.3991(2) 0.7382(3) -0.01088(13) 0.0235(4) Uani 1 1 d .
H7 H 0.3048 0.7709 -0.0571 0.028 Uiso 1 1 calc R
C8 C 0.3826(2) 0.7328(3) 0.10283(13) 0.0234(4) Uani 1 1 d .
H8 H 0.2782 0.7645 0.1325 0.028 Uiso 1 1 calc R
C9 C 0.5161(2) 0.6824(2) 0.17074(12) 0.0204(3) Uani 1 1 d .
H9 H 0.5037 0.6795 0.2471 0.024 Uiso 1 1 calc R
C10 C 0.67302(19) 0.6343(2) 0.12715(11) 0.0173(3) Uani 1 1 d .
C11 C 0.81282(19) 0.5760(2) 0.19527(11) 0.0167(3) Uani 1 1 d .
C12 C 0.80644(18) 0.5868(2) 0.31586(11) 0.0173(3) Uani 1 1 d .
C13 C 0.75134(18) 0.4514(2) 0.38050(11) 0.0179(3) Uani 1 1 d .
C14 C 0.6979(2) 0.2950(2) 0.33508(12) 0.0214(3) Uani 1 1 d .
H14 H 0.6987 0.2785 0.2587 0.026 Uiso 1 1 calc R
C15 C 0.6451(2) 0.1679(3) 0.40040(14) 0.0251(4) Uani 1 1 d .
H15 H 0.6081 0.0648 0.3688 0.030 Uiso 1 1 calc R
C16 C 0.6451(2) 0.1888(3) 0.51433(13) 0.0255(4) Uani 1 1 d .
H16 H 0.6101 0.0992 0.5589 0.031 Uiso 1 1 calc R
C17 C 0.6953(2) 0.3373(2) 0.56056(12) 0.0230(4) Uani 1 1 d .
H17 H 0.6945 0.3501 0.6372 0.028 Uiso 1 1 calc R
C18 C 0.74892(19) 0.4730(2) 0.49575(12) 0.0190(3) Uani 1 1 d .
C19 C 0.79859(19) 0.6284(3) 0.54301(12) 0.0219(4) Uani 1 1 d .
H19 H 0.7957 0.6426 0.6195 0.026 Uiso 1 1 calc R
C20 C 0.8507(2) 0.7583(2) 0.48024(12) 0.0216(4) Uani 1 1 d .
H20 H 0.8838 0.8621 0.5126 0.026 Uiso 1 1 calc R
C21 C 0.85456(19) 0.7358(2) 0.36560(12) 0.0193(3) Uani 1 1 d .
C22 C 0.9096(2) 0.8722(2) 0.29852(12) 0.0233(4) Uani 1 1 d .
N1 N 1.21616(17) 0.4159(2) 0.26742(11) 0.0279(3) Uani 1 1 d .
N2 N 0.9519(2) 0.9792(2) 0.24420(13) 0.0324(4) Uani 1 1 d .

loop_
_atom_site_aniso_label
_atom_site_aniso_U_11
_atom_site_aniso_U_22
_atom_site_aniso_U_33
_atom_site_aniso_U_23
_atom_site_aniso_U_13
_atom_site_aniso_U_12
C1 0.0246(7) 0.0219(10) 0.0163(6) -0.0007(6) 0.0044(5) -0.0004(6)
C2 0.0216(7) 0.0173(9) 0.0158(6) -0.0007(6) 0.0015(4) -0.0015(6)
C3 0.0247(7) 0.0202(10) 0.0171(6) -0.0009(6) 0.0052(5) -0.0003(6)
C4 0.0284(8) 0.0208(10) 0.0135(6) 0.0005(5) 0.0028(5) -0.0005(7)
C5 0.0264(7) 0.0148(9) 0.0134(6) -0.0001(5) 0.0010(4) -0.0004(6)
C6 0.0297(8) 0.0221(10) 0.0156(6) 0.0029(6) -0.0008(5) 0.0009(7)
C7 0.0281(8) 0.0217(10) 0.0205(7) 0.0037(6) -0.0022(5) 0.0027(7)
C8 0.0250(8) 0.0228(10) 0.0224(7) 0.0029(6) 0.0031(5) 0.0027(7)
C9 0.0241(7) 0.0209(10) 0.0164(6) 0.0010(6) 0.0035(5) 0.0008(6)
C10 0.0247(7) 0.0149(9) 0.0122(6) 0.0004(5) 0.0012(4) -0.0013(6)
C11 0.0242(7) 0.0142(9) 0.0118(6) 0.0002(5) 0.0013(4) -0.0014(6)
C12 0.0203(7) 0.0197(10) 0.0120(6) 0.0001(5) 0.0008(4) 0.0009(6)
C13 0.0180(7) 0.0193(10) 0.0163(6) 0.0021(5) 0.0008(4) 0.0011(6)
C14 0.0277(8) 0.0204(10) 0.0162(6) -0.0003(6) 0.0013(5) -0.0001(7)
C15 0.0297(8) 0.0197(10) 0.0260(8) 0.0018(6) 0.0012(5) -0.0038(7)
C16 0.0273(8) 0.0250(11) 0.0242(7) 0.0075(6) 0.0027(5) -0.0019(7)
C17 0.0244(8) 0.0269(11) 0.0177(7) 0.0055(6) 0.0024(5) -0.0007(7)
C18 0.0189(7) 0.0223(10) 0.0160(6) 0.0019(5) 0.0009(4) 0.0005(6)
C19 0.0243(7) 0.0265(10) 0.0150(6) -0.0007(6) 0.0019(5) -0.0002(7)
C20 0.0252(8) 0.0231(10) 0.0164(7) -0.0030(6) 0.0010(5) -0.0019(6)
C21 0.0214(7) 0.0209(10) 0.0155(6) -0.0001(6) 0.0023(4) 0.0002(6)
C22 0.0293(8) 0.0235(11) 0.0174(7) -0.0039(6) 0.0041(5) -0.0040(7)
N1 0.0278(7) 0.0315(10) 0.0245(7) 0.0048(6) 0.0033(5) 0.0029(7)
N2 0.0485(9) 0.0258(10) 0.0238(7) -0.0011(6) 0.0113(6) -0.0090(7)

loop_
_atom_type_symbol
_atom_type_description
_atom_type_scat_dispersion_real
_atom_type_scat_dispersion_imag
_atom_type_scat_source
C C 0.0033 0.0016 'International Tables Vol C Tables 4.2.6.8 and 6.1.1.4'
H H 0.0000 0.0000 'International Tables Vol C Tables 4.2.6.8 and 6.1.1.4'
N N 0.0061 0.0033 'International Tables Vol C Tables 4.2.6.8 and 6.1.1.4'

loop_
_geom_angle_atom_site_label_1
_geom_angle_atom_site_label_2
_geom_angle_atom_site_label_3
_geom_angle
N1 C1 C2 178.13(17)
C11 C2 C3 121.84(13)
C11 C2 C1 119.15(13)
C3 C2 C1 118.99(13)
C4 C3 C2 119.63(14)
C4 C3 H3 120.2
C2 C3 H3 120.2
C3 C4 C5 120.61(13)
C3 C4 H4 119.7
C5 C4 H4 119.7
C4 C5 C6 121.07(13)
C4 C5 C10 120.00(13)
C6 C5 C10 118.90(14)
C7 C6 C5 120.53(14)
C7 C6 H6 119.7
C5 C6 H6 119.7
C6 C7 C8 120.49(14)
C6 C7 H7 119.8
C8 C7 H7 119.8
C9 C8 C7 120.63(15)
C9 C8 H8 119.7
C7 C8 H8 119.7
C8 C9 C10 120.19(13)
C8 C9 H9 119.9
C10 C9 H9 119.9
C9 C10 C5 119.24(13)
C9 C10 C11 121.62(12)
C5 C10 C11 119.14(13)
C2 C11 C10 118.72(13)
C2 C11 C12 120.76(13)
C10 C11 C12 120.29(13)
C21 C12 C13 119.32(13)
C21 C12 C11 118.03(14)
C13 C12 C11 122.65(14)
C12 C13 C14 122.57(13)
C12 C13 C18 118.89(15)
C14 C13 C18 118.54(15)
C15 C14 C13 120.67(15)
C15 C14 H14 119.7
C13 C14 H14 119.7
C14 C15 C16 120.64(18)
C14 C15 H15 119.7
C16 C15 H15 119.7
C17 C16 C15 120.21(17)
C17 C16 H16 119.9
C15 C16 H16 119.9
C16 C17 C18 120.98(15)
C16 C17 H17 119.5
C18 C17 H17 119.5
C19 C18 C17 121.30(14)
C19 C18 C13 119.75(15)
C17 C18 C13 118.95(15)
C20 C19 C18 121.01(14)
C20 C19 H19 119.5
C18 C19 H19 119.5
C19 C20 C21 119.07(16)
C19 C20 H20 120.5
C21 C20 H20 120.5
C12 C21 C20 121.95(15)
C12 C21 C22 118.52(13)
C20 C21 C22 119.52(16)
N2 C22 C21 179.05(18)

loop_
_geom_bond_atom_site_label_1
_geom_bond_atom_site_label_2
_geom_bond_distance
C1 N1 1.149(2)
C1 C2 1.446(2)
C2 C11 1.389(2)
C2 C3 1.4214(18)
C3 C4 1.367(2)
C3 H3 0.9500
C4 C5 1.417(2)
C4 H4 0.9500
C5 C6 1.423(2)
C5 C10 1.4247(18)
C6 C7 1.369(2)
C6 H6 0.9500
C7 C8 1.413(2)
C7 H7 0.9500
C8 C9 1.372(2)
C8 H8 0.9500
C9 C10 1.423(2)
C9 H9 0.9500
C10 C11 1.4299(19)
C11 C12 1.4910(18)
C12 C21 1.382(2)
C12 C13 1.422(2)
C13 C14 1.423(3)
C13 C18 1.4310(18)
C14 C15 1.371(3)
C14 H14 0.9500
C15 C16 1.413(2)
C15 H15 0.9500
C16 C17 1.365(3)
C16 H16 0.9500
C17 C18 1.421(2)
C17 H17 0.9500
C18 C19 1.417(3)
C19 C20 1.367(3)
C19 H19 0.9500
C20 C21 1.4253(19)
C20 H20 0.9500
C21 C22 1.445(2)
C22 N2 1.144(2)

loop_
_geom_torsion_atom_site_label_1
_geom_torsion_atom_site_label_2
_geom_torsion_atom_site_label_3
_geom_torsion_atom_site_label_4
_geom_torsion
N1 C1 C2 C11 -142(6)
N1 C1 C2 C3 37(6)
C11 C2 C3 C4 0.2(3)
C1 C2 C3 C4 -178.37(17)
C2 C3 C4 C5 -2.2(3)
C3 C4 C5 C6 -176.08(17)
C3 C4 C5 C10 1.8(3)
C4 C5 C6 C7 177.06(18)
C10 C5 C6 C7 -0.8(3)
C5 C6 C7 C8 1.9(3)
C6 C7 C8 C9 -1.5(3)
C7 C8 C9 C10 -0.1(3)
C8 C9 C10 C5 1.2(3)
C8 C9 C10 C11 -177.97(17)
C4 C5 C10 C9 -178.67(18)
C6 C5 C10 C9 -0.8(2)
C4 C5 C10 C11 0.6(2)
C6 C5 C10 C11 178.46(17)
C3 C2 C11 C10 2.1(3)
C1 C2 C11 C10 -179.32(16)
C3 C2 C11 C12 -172.38(16)
C1 C2 C11 C12 6.2(3)
C9 C10 C11 C2 176.78(16)
C5 C10 C11 C2 -2.4(2)
C9 C10 C11 C12 -8.7(3)
C5 C10 C11 C12 172.07(15)
C2 C11 C12 C21 89.6(2)
C10 C11 C12 C21 -84.78(19)
C2 C11 C12 C13 -91.13(19)
C10 C11 C12 C13 94.48(19)
C21 C12 C13 C14 179.21(14)
C11 C12 C13 C14 0.0(2)
C21 C12 C13 C18 -0.6(2)
C11 C12 C13 C18 -179.86(13)
C12 C13 C14 C15 -179.76(14)
C18 C13 C14 C15 0.1(2)
C13 C14 C15 C16 -1.0(3)
C14 C15 C16 C17 1.1(2)
C15 C16 C17 C18 -0.3(2)
C16 C17 C18 C19 178.96(15)
C16 C17 C18 C13 -0.6(2)
C12 C13 C18 C19 0.9(2)
C14 C13 C18 C19 -178.87(15)
C12 C13 C18 C17 -179.44(14)
C14 C13 C18 C17 0.7(2)
C17 C18 C19 C20 179.74(14)
C13 C18 C19 C20 -0.7(2)
C18 C19 C20 C21 0.0(2)
C13 C12 C21 C20 0.0(2)
C11 C12 C21 C20 179.26(14)
C13 C12 C21 C22 -179.77(13)
C11 C12 C21 C22 -0.5(2)
C19 C20 C21 C12 0.3(2)
C19 C20 C21 C22 -179.93(16)
C12 C21 C22 N2 22(12)
C20 C21 C22 N2 -158(12)
